data_4307666
loop_
_publ_author_name
'Kazuhiro Uehara'
'Ko Kasai'
'Noritaka Mizuno'

_publ_contact_author_address
;
Department of Applied Chemistry, School of Engineering,
The University of Tokyo, 
7-3-1 Hongo, Bunkyo-ku, Tokyo 113-8656, Japan
;
_publ_contact_author_email tmizuno@mail.ecc.u-tokyo.ac.jp
_publ_contact_author_fax +81-3-5841-7220
_publ_contact_author_name 'Noritaka Mizuno'
_publ_contact_author_phone +81-3-5841-7272
_publ_section_title
;
Syntheses and Characterizations of Palladium-Based Molecular
Triangle/Square Compounds and Hybrid Composites with Polyoxometalates
;
_journal_name_full 'Inorganic Chemistry'
_journal_page_first 2563
_journal_page_last 2570
_journal_paper_doi 10.1021/ic062156r
_journal_volume 46
_journal_year 2007
_chemical_formula_moiety 'C32 H48 N12 O12 Pd2'
_chemical_formula_sum 'C64 H96 N24 O24 Pd4'
_chemical_formula_weight 2011.25
_space_group_IT_number 15
_symmetry_cell_setting monoclinic
_symmetry_space_group_name_Hall '-C 2yc'
_symmetry_space_group_name_H-M 'C 1 2/c 1'
_audit_conform_dict_location ftp://ftp.iucr.org/pub/cif_core.dic
_audit_conform_dict_name cif_core.dic
_audit_conform_dict_version 2.3
_audit_creation_date 2006-06-12T11:04:23-00:00
_audit_creation_method 'WinGX routine CIF_UPDATE'
_cell_angle_alpha 90
_cell_angle_beta 126.509(2)
_cell_angle_gamma 90
_cell_formula_units_Z 4
_cell_length_a 45.6921(16)
_cell_length_b 8.7721(8)
_cell_length_c 36.719(3)
_cell_measurement_reflns_used 0
_cell_measurement_temperature 153(2)
_cell_measurement_theta_max 0
_cell_measurement_theta_min 0
_cell_volume 11829.4(15)
_computing_molecular_graphics 'Ortep-3 for Windows (Farrugia, 1997)'
_computing_publication_material 'WinGX publication routines (Farrugia, 1999)'
_computing_structure_refinement 'SHELXL-97 (Sheldrick, 1997)'
_computing_structure_solution 'SHELXS-86 (Sheldrick, 1986)'
_diffrn_measured_fraction_theta_full 0.95
_diffrn_measured_fraction_theta_max 0.95
_diffrn_radiation_probe x-ray
_diffrn_radiation_type MoK\a
_diffrn_radiation_wavelength 0.71069
_diffrn_reflns_av_R_equivalents 0
_diffrn_reflns_limit_h_max 62
_diffrn_reflns_limit_h_min 0
_diffrn_reflns_limit_k_max 11
_diffrn_reflns_limit_k_min 0
_diffrn_reflns_limit_l_max 39
_diffrn_reflns_limit_l_min -50
_diffrn_reflns_number 14980
_diffrn_reflns_theta_full 29.04
_diffrn_reflns_theta_max 29.04
_diffrn_reflns_theta_min 1.11
_exptl_absorpt_coefficient_mu 0.659
_exptl_absorpt_correction_type empirical
_exptl_crystal_colour 'white yellow'
_exptl_crystal_density_diffrn 1.129
_exptl_crystal_density_method 'not measured'
_exptl_crystal_description needle
_exptl_crystal_F_000 4096
_exptl_crystal_size_max 0
_exptl_crystal_size_mid 0
_exptl_crystal_size_min 0
_platon_squeeze_details
;
;
_refine_diff_density_max 3.199
_refine_diff_density_min -1.019
_refine_ls_extinction_method none
_refine_ls_goodness_of_fit_ref 0.676
_refine_ls_hydrogen_treatment constr
_refine_ls_matrix_type full
_refine_ls_number_parameters 444
_refine_ls_number_reflns 14980
_refine_ls_number_restraints 0
_refine_ls_restrained_S_all 0.676
_refine_ls_R_factor_gt 0.087
_refine_ls_shift/su_max 0.004
_refine_ls_structure_factor_coef Fsqd
_refine_ls_weighting_details 'calc w=1/[\s^2^(Fo^2^)+(0.2000P)^2^+0.0000P] where P=(Fo^2^+2Fc^2^)/3'
_refine_ls_weighting_scheme calc
_refine_ls_wR_factor_ref 0.2531
_reflns_number_gt 6012
_reflns_number_total 14980
_reflns_threshold_expression >2sigma(I)
_cod_data_source_file ic062156rsi20061113_095558.cif
_cod_data_source_block squeezed
_cod_original_cell_volume 11829.4(14)
_cod_database_code 4307666

loop_
_symmetry_equiv_pos_as_xyz
'x, y, z'
'-x, y, -z+1/2'
'x+1/2, y+1/2, z'
'-x+1/2, y+1/2, -z+1/2'
'-x, -y, -z'
'x, -y, z-1/2'
'-x+1/2, -y+1/2, -z'
'x+1/2, -y+1/2, z-1/2'

loop_
_atom_site_label
_atom_site_type_symbol
_atom_site_fract_x
_atom_site_fract_y
_atom_site_fract_z
_atom_site_U_iso_or_equiv
_atom_site_adp_type
_atom_site_occupancy
_atom_site_calc_flag
_atom_site_refinement_flags
_atom_site_disorder_group
_atom_site_disorder_assembly
Pd1 Pd 0.599234(15) 0.63047(6) 0.508316(18) 0.03719(18) Uani 1 d . . .
Pd2 Pd 0.685852(15) 0.41803(6) 0.288393(18) 0.03827(18) Uani 1 d . . .
O302 O 0.75149(19) 0.7809(7) 0.3044(2) 0.0767(18) Uiso 1 d . . .
O303 O 0.6981(2) 0.7700(8) 0.2901(2) 0.083(2) Uiso 1 d . . .
O301 O 0.7381(3) 0.9198(12) 0.3378(4) 0.151(4) Uiso 1 d . . .
O306 O 0.6577(2) 1.1153(8) 0.6026(3) 0.094(2) Uiso 1 d . . .
O304 O 0.6647(2) 1.0293(10) 0.6593(3) 0.110(3) Uiso 1 d . . .
O305 O 0.6478(2) 1.2645(9) 0.6399(3) 0.105(2) Uiso 1 d . . .
O309 O 0.5199(5) 0.207(2) 0.4999(6) 0.252(7) Uiso 1 d . . .
O307 O 0.5558(5) 0.1971(17) 0.5663(6) 0.215(6) Uiso 1 d . . .
O308 O 0.5096(3) 0.0645(13) 0.5364(4) 0.148(4) Uiso 1 d . . .
O310 O 0.6692(3) 0.1621(11) 0.5220(3) 0.131(3) Uiso 1 d . . .
O311 O 0.6997(5) 0.1721(18) 0.4904(5) 0.222(6) Uiso 1 d . . .
O312 O 0.6403(5) 0.0557(19) 0.4592(6) 0.243(7) Uiso 1 d . . .
N211 N 0.63517(16) 0.4657(7) 0.2307(2) 0.0397(14) Uani 1 d . . .
N201 N 0.66514(16) 0.4574(6) 0.32320(19) 0.0395(14) Uani 1 d . . .
N101 N 0.60895(17) 0.5842(6) 0.46237(19) 0.0391(14) Uani 1 d . . .
N22 N 0.70802(18) 0.3742(6) 0.2536(2) 0.0429(15) Uani 1 d . . .
N21 N 0.73652(17) 0.3609(7) 0.3468(2) 0.0461(15) Uani 1 d . . .
N11 N 0.59109(18) 0.6874(7) 0.5561(2) 0.0491(16) Uani 1 d . . .
N12 N 0.65386(18) 0.6459(7) 0.5612(2) 0.0479(16) Uani 1 d . . .
N111 N 0.54570(16) 0.6066(7) 0.4569(2) 0.0403(14) Uani 1 d . . .
N301 N 0.72823(19) 0.8291(7) 0.3083(2) 0.0491(16) Uiso 1 d . . .
N302 N 0.6548(3) 1.1322(11) 0.6345(3) 0.085(3) Uiso 1 d . . .
N303 N 0.5279(3) 0.1537(11) 0.5356(4) 0.085(3) Uiso 1 d . . .
N304 N 0.6746(6) 0.106(2) 0.4958(7) 0.211(8) Uiso 1 d . . .
C211 C 0.6089(2) 0.3581(9) 0.2144(2) 0.0461(19) Uani 1 d . . .
H211 H 0.6151 0.2611 0.2287 0.055 Uiso 1 calc R . .
C212 C 0.5740(2) 0.3848(9) 0.1783(3) 0.0490(19) Uani 1 d . . .
H212 H 0.5562 0.3069 0.168 0.059 Uiso 1 calc R . .
C213 C 0.56381(19) 0.5264(9) 0.1562(2) 0.0398(17) Uani 1 d . . .
C214 C 0.5907(2) 0.6347(9) 0.1738(3) 0.0497(19) Uani 1 d . . .
H214 H 0.5849 0.7338 0.1607 0.06 Uiso 1 calc R . .
C215 C 0.6264(2) 0.6014(8) 0.2104(3) 0.0423(17) Uani 1 d . . .
H215 H 0.6447 0.6767 0.2211 0.051 Uiso 1 calc R . .
C205 C 0.6666(2) 0.5971(8) 0.3399(3) 0.0427(18) Uani 1 d . . .
H205 H 0.6769 0.6793 0.3342 0.051 Uiso 1 calc R . .
C204 C 0.6539(2) 0.6229(8) 0.3644(3) 0.0445(19) Uani 1 d . . .
H204 H 0.6557 0.722 0.376 0.053 Uiso 1 calc R . .
C203 C 0.6383(2) 0.5057(8) 0.3727(2) 0.0437(18) Uani 1 d . . .
C202 C 0.6354(2) 0.3647(8) 0.3555(3) 0.0447(18) Uani 1 d . . .
H202 H 0.6241 0.2842 0.3601 0.054 Uiso 1 calc R . .
C201 C 0.6496(2) 0.3382(9) 0.3305(3) 0.0497(19) Uani 1 d . . .
H201 H 0.6484 0.2396 0.3189 0.06 Uiso 1 calc R . .
C101 C 0.6131(2) 0.4446(9) 0.4532(2) 0.0445(18) Uani 1 d . . .
H101 H 0.6098 0.3621 0.4672 0.053 Uiso 1 calc R . .
C102 C 0.6223(2) 0.4119(8) 0.4236(3) 0.0448(18) Uani 1 d . . .
H102 H 0.6263 0.3101 0.4187 0.054 Uiso 1 calc R . .
C103 C 0.6254(2) 0.5345(9) 0.4017(2) 0.0449(18) Uani 1 d . . .
C104 C 0.6198(2) 0.6780(8) 0.4100(2) 0.0433(19) Uani 1 d . . .
H104 H 0.6221 0.7628 0.3957 0.052 Uiso 1 calc R . .
C105 C 0.6107(2) 0.6990(9) 0.4395(3) 0.0466(19) Uani 1 d . . .
H105 H 0.6054 0.7994 0.4438 0.056 Uiso 1 calc R . .
C26 C 0.7482(2) 0.3654(9) 0.2901(3) 0.052(2) Uani 1 d . . .
H26A H 0.7599 0.3108 0.2783 0.062 Uiso 1 calc R . .
H26B H 0.7583 0.4698 0.2985 0.062 Uiso 1 calc R . .
C25 C 0.7567(2) 0.2859(10) 0.3308(3) 0.055(2) Uani 1 d . . .
H25A H 0.7832 0.2901 0.3551 0.066 Uiso 1 calc R . .
H25B H 0.7494 0.1775 0.3236 0.066 Uiso 1 calc R . .
C21 C 0.7349(3) 0.2556(9) 0.3761(3) 0.058(2) Uani 1 d . . .
H21A H 0.7215 0.1637 0.359 0.087 Uiso 1 calc R . .
H21B H 0.7223 0.3045 0.3873 0.087 Uiso 1 calc R . .
H21C H 0.7596 0.2277 0.4018 0.087 Uiso 1 calc R . .
C22 C 0.7563(2) 0.4994(9) 0.3726(2) 0.0481(19) Uani 1 d . . .
H22A H 0.7572 0.5712 0.3528 0.072 Uiso 1 calc R . .
H22B H 0.7812 0.472 0.3982 0.072 Uiso 1 calc R . .
H22C H 0.7438 0.547 0.3839 0.072 Uiso 1 calc R . .
C12 C 0.5801(2) 0.8552(8) 0.5490(3) 0.055(2) Uani 1 d . . .
H12A H 0.5565 0.8682 0.5194 0.082 Uiso 1 calc R . .
H12B H 0.5986 0.9166 0.5502 0.082 Uiso 1 calc R . .
H12C H 0.578 0.8886 0.5729 0.082 Uiso 1 calc R . .
C15 C 0.6250(2) 0.6648(10) 0.5993(3) 0.060(2) Uani 1 d . . .
H15A H 0.6283 0.5551 0.6071 0.072 Uiso 1 calc R . .
H15B H 0.6249 0.7208 0.6226 0.072 Uiso 1 calc R . .
C16 C 0.6564(2) 0.7209(11) 0.5990(3) 0.064(2) Uani 1 d . . .
H16A H 0.6799 0.6955 0.6282 0.077 Uiso 1 calc R . .
H16B H 0.655 0.8329 0.5951 0.077 Uiso 1 calc R . .
C13 C 0.6697(2) 0.4891(9) 0.5740(3) 0.058(2) Uani 1 d . . .
H13A H 0.6677 0.4422 0.5484 0.087 Uiso 1 calc R . .
H13B H 0.6564 0.4272 0.582 0.087 Uiso 1 calc R . .
H13C H 0.6954 0.495 0.6 0.087 Uiso 1 calc R . .
C24 C 0.6996(2) 0.4890(9) 0.2205(2) 0.051(2) Uani 1 d . . .
H24A H 0.7084 0.5884 0.2354 0.077 Uiso 1 calc R . .
H24B H 0.6731 0.4938 0.1974 0.077 Uiso 1 calc R . .
H24C H 0.7114 0.4628 0.2061 0.077 Uiso 1 calc R . .
C23 C 0.6950(2) 0.2248(9) 0.2311(3) 0.055(2) Uani 1 d . . .
H23A H 0.7011 0.1464 0.2537 0.082 Uiso 1 calc R . .
H23B H 0.7066 0.2002 0.2165 0.082 Uiso 1 calc R . .
H23C H 0.6685 0.2284 0.2083 0.082 Uiso 1 calc R . .
C111 C 0.5313(2) 0.4691(9) 0.4488(2) 0.0449(18) Uani 1 d . . .
H111 H 0.5459 0.3889 0.4691 0.054 Uiso 1 calc R . .
C115 C 0.5249(2) 0.7215(8) 0.4282(2) 0.0380(17) Uani 1 d . . .
H115 H 0.5351 0.8209 0.4343 0.046 Uiso 1 calc R . .
C114 C 0.4905(2) 0.7000(9) 0.3915(3) 0.050(2) Uani 1 d . . .
H114 H 0.4773 0.782 0.3712 0.061 Uiso 1 calc R . .
C113 C 0.4738(2) 0.5544(8) 0.3830(2) 0.0436(18) Uani 1 d . . .
C112 C 0.4962(2) 0.4364(8) 0.4124(3) 0.0426(18) Uani 1 d . . .
H112 H 0.4872 0.3351 0.4073 0.051 Uiso 1 calc R . .
C14 C 0.6753(2) 0.7403(9) 0.5493(3) 0.060(2) Uani 1 d . . .
H14A H 0.6651 0.8435 0.5406 0.089 Uiso 1 calc R . .
H14B H 0.6736 0.6922 0.524 0.089 Uiso 1 calc R . .
H14C H 0.7009 0.7457 0.5757 0.089 Uiso 1 calc R . .
C11 C 0.5616(3) 0.6049(11) 0.5526(3) 0.067(3) Uani 1 d . . .
H11A H 0.5387 0.6221 0.5226 0.1 Uiso 1 calc R . .
H11B H 0.5593 0.6418 0.5759 0.1 Uiso 1 calc R . .
H11C H 0.5672 0.4956 0.5569 0.1 Uiso 1 calc R . .

loop_
_atom_site_aniso_label
_atom_site_aniso_U_11
_atom_site_aniso_U_22
_atom_site_aniso_U_33
_atom_site_aniso_U_23
_atom_site_aniso_U_13
_atom_site_aniso_U_12
Pd1 0.0364(3) 0.0479(4) 0.0340(3) 0.0002(2) 0.0246(3) 0.0017(2)
Pd2 0.0372(3) 0.0475(4) 0.0366(3) -0.0042(2) 0.0254(3) -0.0010(3)
N211 0.038(4) 0.041(4) 0.050(4) -0.010(3) 0.032(3) -0.008(3)
N201 0.047(4) 0.034(3) 0.043(3) 0.000(3) 0.030(3) 0.005(3)
N101 0.046(4) 0.033(3) 0.042(3) 0.000(3) 0.028(3) 0.004(3)
N22 0.053(4) 0.040(3) 0.055(4) -0.004(3) 0.043(4) -0.002(3)
N21 0.041(4) 0.058(4) 0.042(4) 0.010(3) 0.026(3) 0.014(3)
N11 0.047(4) 0.071(4) 0.045(4) -0.004(3) 0.036(4) 0.006(3)
N12 0.051(4) 0.043(4) 0.060(4) 0.003(3) 0.039(4) 0.012(3)
N111 0.040(4) 0.052(4) 0.039(3) 0.002(3) 0.029(3) 0.001(3)
C211 0.040(5) 0.061(5) 0.031(4) 0.006(3) 0.018(4) -0.006(4)
C212 0.040(5) 0.066(5) 0.043(4) -0.005(4) 0.026(4) -0.005(4)
C213 0.027(4) 0.057(5) 0.037(4) 0.000(4) 0.021(3) 0.003(3)
C214 0.044(5) 0.057(5) 0.042(4) 0.002(4) 0.022(4) -0.003(4)
C215 0.038(4) 0.043(5) 0.051(4) 0.000(3) 0.029(4) 0.001(3)
C205 0.047(5) 0.032(4) 0.056(5) -0.001(3) 0.035(4) -0.002(3)
C204 0.072(6) 0.030(4) 0.060(5) -0.014(3) 0.055(5) -0.009(4)
C203 0.048(5) 0.038(4) 0.050(4) 0.001(4) 0.032(4) -0.004(3)
C202 0.045(5) 0.047(5) 0.048(4) 0.000(4) 0.031(4) -0.003(4)
C201 0.048(5) 0.057(5) 0.052(5) -0.003(4) 0.034(4) -0.008(4)
C101 0.051(5) 0.051(5) 0.045(4) 0.005(4) 0.036(4) -0.001(4)
C102 0.041(5) 0.047(4) 0.048(4) -0.007(4) 0.027(4) -0.007(3)
C103 0.050(5) 0.053(5) 0.042(4) 0.003(4) 0.032(4) 0.005(4)
C104 0.069(6) 0.026(4) 0.055(5) 0.010(3) 0.048(5) 0.006(4)
C105 0.057(5) 0.040(4) 0.056(5) 0.000(4) 0.041(4) 0.004(4)
C26 0.044(5) 0.069(5) 0.055(5) -0.009(4) 0.036(4) 0.002(4)
C25 0.052(5) 0.073(6) 0.050(5) 0.001(4) 0.035(4) 0.019(4)
C21 0.073(6) 0.049(5) 0.054(5) 0.010(4) 0.039(5) 0.013(4)
C22 0.029(4) 0.061(5) 0.037(4) -0.008(4) 0.010(3) 0.004(4)
C12 0.067(6) 0.057(5) 0.053(5) -0.002(4) 0.043(5) 0.018(4)
C15 0.070(6) 0.083(6) 0.041(5) -0.002(4) 0.041(5) 0.004(5)
C16 0.057(6) 0.087(7) 0.030(4) -0.006(4) 0.016(4) 0.010(5)
C13 0.052(6) 0.054(5) 0.065(6) -0.003(4) 0.033(5) 0.004(4)
C24 0.053(5) 0.075(6) 0.046(4) -0.017(4) 0.041(4) -0.018(4)
C23 0.050(5) 0.063(5) 0.062(5) -0.025(4) 0.039(5) -0.018(4)
C111 0.037(5) 0.062(5) 0.043(4) 0.004(4) 0.027(4) 0.006(4)
C115 0.046(5) 0.030(4) 0.041(4) -0.006(3) 0.028(4) -0.007(3)
C114 0.049(5) 0.050(5) 0.055(5) 0.018(4) 0.032(5) 0.016(4)
C113 0.049(5) 0.048(5) 0.040(4) -0.013(4) 0.030(4) -0.004(4)
C112 0.049(5) 0.040(4) 0.050(4) 0.007(4) 0.036(4) 0.009(4)
C14 0.040(5) 0.052(5) 0.079(6) -0.011(4) 0.030(5) -0.011(4)
C11 0.076(7) 0.091(7) 0.068(6) -0.005(5) 0.062(6) -0.012(5)

loop_
_atom_type_symbol
_atom_type_description
_atom_type_scat_dispersion_real
_atom_type_scat_dispersion_imag
_atom_type_scat_source
C C 0.0033 0.0016 'International Tables Vol C Tables 4.2.6.8 and 6.1.1.4'
H H 0 0 'International Tables Vol C Tables 4.2.6.8 and 6.1.1.4'
N N 0.0061 0.0033 'International Tables Vol C Tables 4.2.6.8 and 6.1.1.4'
O O 0.0106 0.006 'International Tables Vol C Tables 4.2.6.8 and 6.1.1.4'
Pd Pd -0.9988 1.0072 'International Tables Vol C Tables 4.2.6.8 and 6.1.1.4'

loop_
_geom_angle_atom_site_label_1
_geom_angle_atom_site_label_2
_geom_angle_atom_site_label_3
_geom_angle
_geom_angle_site_symmetry_1
_geom_angle_site_symmetry_3
_geom_angle_publ_flag
N101 Pd1 N111 86.8(2) . . ?
N101 Pd1 N12 93.2(2) . . ?
N111 Pd1 N12 177.8(2) . . ?
N101 Pd1 N11 177.0(3) . . ?
N111 Pd1 N11 95.1(2) . . ?
N12 Pd1 N11 85.0(2) . . ?
N201 Pd2 N211 87.3(2) . . ?
N201 Pd2 N21 92.4(2) . . ?
N211 Pd2 N21 177.7(2) . . ?
N201 Pd2 N22 178.8(2) . . ?
N211 Pd2 N22 93.8(2) . . ?
N21 Pd2 N22 86.4(2) . . ?
C215 N211 C211 118.8(7) . . ?
C215 N211 Pd2 122.7(5) . . ?
C211 N211 Pd2 118.3(5) . . ?
C205 N201 C201 119.6(6) . . ?
C205 N201 Pd2 121.6(5) . . ?
C201 N201 Pd2 118.8(5) . . ?
C101 N101 C105 117.9(6) . . ?
C101 N101 Pd1 122.5(5) . . ?
C105 N101 Pd1 119.6(5) . . ?
C24 N22 C23 109.3(6) . . ?
C24 N22 C26 111.1(6) . . ?
C23 N22 C26 109.1(6) . . ?
C24 N22 Pd2 113.9(4) . . ?
C23 N22 Pd2 109.0(4) . . ?
C26 N22 Pd2 104.2(4) . . ?
C21 N21 C22 109.2(6) . . ?
C21 N21 C25 108.9(6) . . ?
C22 N21 C25 109.0(6) . . ?
C21 N21 Pd2 113.6(5) . . ?
C22 N21 Pd2 110.3(4) . . ?
C25 N21 Pd2 105.6(4) . . ?
C15 N11 C11 111.2(7) . . ?
C15 N11 C12 110.7(6) . . ?
C11 N11 C12 105.5(6) . . ?
C15 N11 Pd1 106.7(5) . . ?
C11 N11 Pd1 115.3(5) . . ?
C12 N11 Pd1 107.3(4) . . ?
C16 N12 C13 111.3(6) . . ?
C16 N12 C14 108.7(6) . . ?
C13 N12 C14 108.4(6) . . ?
C16 N12 Pd1 106.8(5) . . ?
C13 N12 Pd1 108.9(5) . . ?
C14 N12 Pd1 112.8(5) . . ?
C111 N111 C115 118.7(7) . . ?
C111 N111 Pd1 117.9(5) . . ?
C115 N111 Pd1 123.1(5) . . ?
O301 N301 O302 116.7(9) . . ?
O301 N301 O303 117.9(9) . . ?
O302 N301 O303 123.9(7) . . ?
O304 N302 O306 115.3(10) . . ?
O304 N302 O305 127.8(10) . . ?
O306 N302 O305 115.6(9) . . ?
O308 N303 O307 126.4(14) . . ?
O308 N303 O309 121.8(15) . . ?
O307 N303 O309 111.7(15) . . ?
O310 N304 O312 104(2) . . ?
O310 N304 O311 120(2) . . ?
O312 N304 O311 123(2) . . ?
N211 C211 C212 121.9(7) . . ?
C211 C212 C213 120.7(7) . . ?
C214 C213 C212 116.5(7) . . ?
C214 C213 C113 123.0(7) . 2_655 ?
C212 C213 C113 120.6(7) . 2_655 ?
C213 C214 C215 120.9(7) . . ?
N211 C215 C214 121.1(7) . . ?
N201 C205 C204 121.9(6) . . ?
C205 C204 C203 120.5(6) . . ?
C202 C203 C204 119.2(7) . . ?
C202 C203 C103 120.8(6) . . ?
C204 C203 C103 120.0(6) . . ?
C203 C202 C201 119.8(7) . . ?
N201 C201 C202 119.1(7) . . ?
N101 C101 C102 122.8(7) . . ?
C101 C102 C103 117.8(7) . . ?
C104 C103 C102 119.2(6) . . ?
C104 C103 C203 121.1(6) . . ?
C102 C103 C203 119.4(6) . . ?
C103 C104 C105 118.9(6) . . ?
N101 C105 C104 123.1(7) . . ?
C25 C26 N22 112.0(6) . . ?
C26 C25 N21 109.5(6) . . ?
N11 C15 C16 110.6(6) . . ?
C15 C16 N12 108.3(7) . . ?
N111 C111 C112 123.1(7) . . ?
C114 C115 N111 122.4(7) . . ?
C115 C114 C113 120.1(7) . . ?
C112 C113 C114 116.3(7) . . ?
C112 C113 C213 121.6(7) . 2_655 ?
C114 C113 C213 122.0(7) . 2_655 ?
C111 C112 C113 119.3(7) . . ?

loop_
_geom_bond_atom_site_label_1
_geom_bond_atom_site_label_2
_geom_bond_distance
_geom_bond_site_symmetry_2
_geom_bond_publ_flag
Pd1 N101 2.025(6) . ?
Pd1 N111 2.024(6) . ?
Pd1 N12 2.062(7) . ?
Pd1 N11 2.059(5) . ?
Pd2 N201 2.022(6) . ?
Pd2 N211 2.047(6) . ?
Pd2 N21 2.074(6) . ?
Pd2 N22 2.084(6) . ?
O302 N301 1.228(8) . ?
O303 N301 1.230(8) . ?
O301 N301 1.196(11) . ?
O306 N302 1.264(10) . ?
O304 N302 1.165(10) . ?
O305 N302 1.251(10) . ?
O309 N303 1.224(18) . ?
O307 N303 1.155(16) . ?
O308 N303 1.160(12) . ?
O310 N304 1.23(2) . ?
O311 N304 1.40(2) . ?
O312 N304 1.40(2) . ?
N211 C215 1.334(9) . ?
N211 C211 1.354(9) . ?
N201 C205 1.353(8) . ?
N201 C201 1.376(9) . ?
N101 C101 1.313(9) . ?
N101 C105 1.344(9) . ?
N22 C24 1.445(9) . ?
N22 C23 1.473(9) . ?
N22 C26 1.497(10) . ?
N21 C21 1.456(9) . ?
N21 C22 1.474(9) . ?
N21 C25 1.504(9) . ?
N11 C15 1.425(10) . ?
N11 C11 1.465(10) . ?
N11 C12 1.528(9) . ?
N12 C16 1.477(10) . ?
N12 C13 1.494(10) . ?
N12 C14 1.531(10) . ?
N111 C111 1.320(9) . ?
N111 C115 1.355(9) . ?
C211 C212 1.357(10) . ?
C212 C213 1.403(10) . ?
C213 C214 1.373(10) . ?
C213 C113 1.464(10) 2_655 ?
C214 C215 1.394(10) . ?
C205 C204 1.348(9) . ?
C204 C203 1.388(9) . ?
C203 C202 1.361(10) . ?
C203 C103 1.510(10) . ?
C202 C201 1.422(10) . ?
C101 C102 1.409(10) . ?
C102 C103 1.400(10) . ?
C103 C104 1.354(10) . ?
C104 C105 1.387(9) . ?
C26 C25 1.478(11) . ?
C15 C16 1.523(12) . ?
C111 C112 1.376(10) . ?
C115 C114 1.343(10) . ?
C114 C113 1.424(11) . ?
C113 C112 1.403(10) . ?
C113 C213 1.464(10) 2_655 ?

loop_
_platon_squeeze_void_nr
_platon_squeeze_void_average_x
_platon_squeeze_void_average_y
_platon_squeeze_void_average_z
_platon_squeeze_void_volume
_platon_squeeze_void_count_electrons
1 0.000 0.258 -0.250 480.5 208.2
2 0.500 0.242 0.250 480.5 208.9
3 0.500 0.758 -0.250 480.5 208.2
4 1.000 0.742 0.250 480.5 208.9
5 0.303 0.799 0.028 11.6 -0.2
6 0.803 0.299 0.028 11.6 -0.2
7 0.197 0.299 0.472 11.5 2.1
8 0.697 0.799 0.472 11.5 2.1
9 0.303 0.201 0.528 11.6 0.0
10 0.803 0.701 0.528 11.6 0.0
11 0.197 0.701 0.972 11.6 2.2
12 0.697 0.201 0.972 11.6 2.2
